data_1503028
loop_
_publ_author_name
'Solovyev, Andrey'
'Ueng, Shau-Hua'
'Monot, Julien'
'Fensterbank, Louis'
'Malacria, Max'
'Lac\^ote, Emmanuel'
'Curran, Dennis P.'

_publ_section_title
;
 Estimated rate constants for hydrogen abstraction from N-heterocyclic
 carbene-borane complexes by an alkyl radical.
;
_journal_issue 13
_journal_name_full 'Organic letters'
_journal_page_first 2998
_journal_page_last 3001
_journal_paper_doi 10.1021/ol101014q
_journal_volume 12
_journal_year 2010
_chemical_formula_moiety 'C9 H19 B1 N2'
_chemical_formula_sum 'C9 H19 B N2'
_chemical_formula_weight 166.07
_chemical_name_systematic
;
 ?
;
_space_group_IT_number 14
_symmetry_cell_setting monoclinic
_symmetry_Int_Tables_number 14
_symmetry_space_group_name_Hall '-P 2ybc'
_symmetry_space_group_name_H-M 'P 1 21/c 1'
_atom_sites_solution_hydrogens geom
_atom_sites_solution_primary direct
_atom_sites_solution_secondary difmap
_audit_creation_method SHELXL-97
_cell_angle_alpha 90.00
_cell_angle_beta 117.492(6)
_cell_angle_gamma 90.00
_cell_formula_units_Z 4
_cell_length_a 10.567(5)
_cell_length_b 10.864(4)
_cell_length_c 10.851(9)
_cell_measurement_reflns_used 18
_cell_measurement_temperature 200(2)
_cell_measurement_theta_max 18
_cell_measurement_theta_min 3
_cell_volume 1105.0(11)
_computing_cell_refinement 'Dirax/lsq (Duisenberg & Schreurs, 1989-2000)'
_computing_data_collection 'Collect (Nonius BV, 1997-2000)'
_computing_data_reduction 'EvalCCD (Duisenberg & Schreurs 1990-2000)'
_computing_molecular_graphics 'DIAMOND (Brandenburg, 1999)'
_computing_publication_material 'SHELXL-97 (Sheldrick, 1997)'
_computing_structure_refinement 'SHELXL-97 (Sheldrick, 1997)'
_computing_structure_solution 'SIR-92 (Giacovazzo, 1993)'
_diffrn_ambient_temperature 200(2)
_diffrn_detector_area_resol_mean 9
_diffrn_measured_fraction_theta_full 0.981
_diffrn_measured_fraction_theta_max 0.981
_diffrn_measurement_device_type KappaCCD
_diffrn_measurement_method 'CCD rotation images, thick slices'
_diffrn_radiation_monochromator graphite
_diffrn_radiation_source 'fine-focus sealed tube'
_diffrn_radiation_type MoK\a
_diffrn_radiation_wavelength 0.71073
_diffrn_reflns_av_R_equivalents 0.0434
_diffrn_reflns_av_sigmaI/netI 0.0583
_diffrn_reflns_limit_h_max 14
_diffrn_reflns_limit_h_min -11
_diffrn_reflns_limit_k_max 10
_diffrn_reflns_limit_k_min -15
_diffrn_reflns_limit_l_max 14
_diffrn_reflns_limit_l_min -15
_diffrn_reflns_number 11029
_diffrn_reflns_theta_full 30.01
_diffrn_reflns_theta_max 30.01
_diffrn_reflns_theta_min 3.76
_diffrn_standards_decay_% 0
_diffrn_standards_number 0
_exptl_absorpt_coefficient_mu 0.058
_exptl_absorpt_correction_T_max 0.994
_exptl_absorpt_correction_T_min 0.692
_exptl_absorpt_correction_type multi-scan
_exptl_absorpt_process_details
;
R.H. Blessing, Acta Cryst. (1995), A51, 33-38
;
_exptl_crystal_colour colorless
_exptl_crystal_density_diffrn 0.998
_exptl_crystal_density_meas ?
_exptl_crystal_density_method 'not measured'
_exptl_crystal_description stick
_exptl_crystal_F_000 368
_exptl_crystal_size_max 0.3
_exptl_crystal_size_mid 0.15
_exptl_crystal_size_min 0.1
_refine_diff_density_max 0.230
_refine_diff_density_min -0.173
_refine_diff_density_rms 0.036
_refine_ls_extinction_coef 0.029(8)
_refine_ls_extinction_expression Fc^*^=kFc[1+0.001xFc^2^\l^3^/sin(2\q)]^-1/4^
_refine_ls_extinction_method SHELXL
_refine_ls_goodness_of_fit_ref 1.019
_refine_ls_hydrogen_treatment constr
_refine_ls_matrix_type full
_refine_ls_number_parameters 114
_refine_ls_number_reflns 3164
_refine_ls_number_restraints 0
_refine_ls_restrained_S_all 1.019
_refine_ls_R_factor_all 0.1004
_refine_ls_R_factor_gt 0.0512
_refine_ls_shift/su_max 0.000
_refine_ls_shift/su_mean 0.000
_refine_ls_structure_factor_coef Fsqd
_refine_ls_weighting_details 'calc w=1/[\s^2^(Fo^2^)+(0.0623P)^2^+0.1252P] where P=(Fo^2^+2Fc^2^)/3'
_refine_ls_weighting_scheme calc
_refine_ls_wR_factor_gt 0.1195
_refine_ls_wR_factor_ref 0.1376
_reflns_number_gt 1901
_reflns_number_total 3164
_reflns_threshold_expression >2sigma(I)
_cod_data_source_file ol101014q_si_002.cif
_cod_data_source_block jm401
_cod_depositor_comments
;
The following automatic conversions were performed:

'_exptl_crystal_density_meas' value 'not measured' was changed to '?'
- the value is perceived as not measured.

Automatic conversion script
Id: cif_fix_values 3008 2015-01-20 13:52:24Z robertas 
;
_cod_original_sg_symbol_H-M 'P 21/c'
_cod_original_formula_sum 'C9 H19 B1 N2'
_cod_database_code 1503028

loop_
_symmetry_equiv_pos_as_xyz
'x, y, z'
'-x, y+1/2, -z+1/2'
'-x, -y, -z'
'x, -y-1/2, z-1/2'

loop_
_atom_site_label
_atom_site_type_symbol
_atom_site_fract_x
_atom_site_fract_y
_atom_site_fract_z
_atom_site_U_iso_or_equiv
_atom_site_adp_type
_atom_site_occupancy
_atom_site_symmetry_multiplicity
_atom_site_calc_flag
_atom_site_refinement_flags
N1 N 0.22635(10) 0.21550(10) 0.67461(10) 0.0310(3) Uani 1 1 d .
N2 N 0.41791(10) 0.23330(9) 0.65447(10) 0.0298(3) Uani 1 1 d .
C1 C 0.30382(12) 0.15932(11) 0.62106(12) 0.0270(3) Uani 1 1 d .
C2 C 0.29128(14) 0.32289(12) 0.74132(14) 0.0373(3) Uani 1 1 d .
H2 H 0.2583 0.3774 0.7862 0.045 Uiso 1 1 calc R
C3 C 0.41107(14) 0.33340(13) 0.72897(14) 0.0369(3) Uani 1 1 d .
H3 H 0.4775 0.3967 0.7643 0.044 Uiso 1 1 calc R
C4 C 0.09156(12) 0.16795(13) 0.66488(14) 0.0359(3) Uani 1 1 d .
H4 H 0.0599 0.0995 0.5986 0.043 Uiso 1 1 calc R
C5 C -0.02155(15) 0.26612(17) 0.61047(19) 0.0621(5) Uani 1 1 d .
H5A H 0.0024 0.3303 0.6784 0.093 Uiso 1 1 calc R
H5B H -0.1119 0.2310 0.5920 0.093 Uiso 1 1 calc R
H5C H -0.0273 0.2998 0.5262 0.093 Uiso 1 1 calc R
C6 C 0.11442(17) 0.11924(18) 0.80359(17) 0.0584(5) Uani 1 1 d .
H6A H 0.1851 0.0553 0.8335 0.088 Uiso 1 1 calc R
H6B H 0.0263 0.0866 0.7952 0.088 Uiso 1 1 calc R
H6C H 0.1464 0.1848 0.8705 0.088 Uiso 1 1 calc R
C7 C 0.53505(12) 0.21197(12) 0.61899(13) 0.0328(3) Uani 1 1 d .
H7 H 0.5077 0.1439 0.5523 0.039 Uiso 1 1 calc R
C8 C 0.55883(16) 0.32549(15) 0.55112(16) 0.0471(4) Uani 1 1 d .
H8A H 0.4705 0.3493 0.4735 0.071 Uiso 1 1 calc R
H8B H 0.6280 0.3076 0.5195 0.071 Uiso 1 1 calc R
H8C H 0.5930 0.3915 0.6174 0.071 Uiso 1 1 calc R
C9 C 0.66888(13) 0.17508(14) 0.74792(15) 0.0415(4) Uani 1 1 d .
H9A H 0.7014 0.2430 0.8117 0.062 Uiso 1 1 calc R
H9B H 0.7417 0.1527 0.7226 0.062 Uiso 1 1 calc R
H9C H 0.6484 0.1062 0.7912 0.062 Uiso 1 1 calc R
B1 B 0.26430(15) 0.03140(13) 0.53826(15) 0.0320(3) Uani 1 1 d .
H11 H 0.1706 0.0470 0.4436 0.038 Uiso 1 1 d R
H12 H 0.3563 0.0017 0.5147 0.038 Uiso 1 1 d R
H13 H 0.2399 -0.0365 0.6024 0.038 Uiso 1 1 d R

loop_
_atom_site_aniso_label
_atom_site_aniso_U_11
_atom_site_aniso_U_22
_atom_site_aniso_U_33
_atom_site_aniso_U_23
_atom_site_aniso_U_13
_atom_site_aniso_U_12
N1 0.0245(5) 0.0327(6) 0.0352(6) -0.0069(5) 0.0133(4) -0.0023(4)
N2 0.0257(5) 0.0308(6) 0.0328(5) -0.0043(5) 0.0135(4) -0.0024(4)
C1 0.0229(5) 0.0289(6) 0.0259(6) 0.0009(5) 0.0084(4) 0.0015(5)
C2 0.0341(7) 0.0353(7) 0.0428(8) -0.0130(6) 0.0180(6) -0.0029(6)
C3 0.0331(7) 0.0326(7) 0.0434(7) -0.0128(6) 0.0163(6) -0.0068(6)
C4 0.0243(6) 0.0412(8) 0.0426(7) -0.0083(6) 0.0159(5) -0.0055(6)
C5 0.0283(7) 0.0727(12) 0.0784(12) 0.0127(10) 0.0189(7) 0.0062(8)
C6 0.0463(9) 0.0709(12) 0.0598(10) 0.0077(9) 0.0261(8) -0.0126(8)
C7 0.0271(6) 0.0373(7) 0.0370(7) -0.0063(6) 0.0173(5) -0.0030(5)
C8 0.0452(8) 0.0538(9) 0.0479(9) 0.0051(7) 0.0262(7) -0.0042(7)
C9 0.0296(7) 0.0471(9) 0.0475(8) -0.0016(7) 0.0177(6) 0.0037(6)
B1 0.0342(7) 0.0266(7) 0.0340(7) -0.0026(6) 0.0146(6) -0.0019(6)

loop_
_atom_type_symbol
_atom_type_description
_atom_type_scat_dispersion_real
_atom_type_scat_dispersion_imag
_atom_type_scat_source
C C 0.0033 0.0016 'International Tables Vol C Tables 4.2.6.8 and 6.1.1.4'
H H 0.0000 0.0000 'International Tables Vol C Tables 4.2.6.8 and 6.1.1.4'
B B 0.0013 0.0007 'International Tables Vol C Tables 4.2.6.8 and 6.1.1.4'
N N 0.0061 0.0033 'International Tables Vol C Tables 4.2.6.8 and 6.1.1.4'

loop_
_geom_angle_atom_site_label_1
_geom_angle_atom_site_label_2
_geom_angle_atom_site_label_3
_geom_angle
C1 N1 C2 110.82(11)
C1 N1 C4 124.73(11)
C2 N1 C4 124.44(11)
C1 N2 C3 110.18(11)
C1 N2 C7 126.07(11)
C3 N2 C7 123.74(11)
N1 C1 N2 105.00(11)
N1 C1 B1 125.54(11)
N2 C1 B1 129.46(11)
C3 C2 N1 106.53(12)
C3 C2 H2 126.7
N1 C2 H2 126.7
C2 C3 N2 107.45(12)
C2 C3 H3 126.3
N2 C3 H3 126.3
N1 C4 C5 110.27(12)
N1 C4 C6 110.36(12)
C5 C4 C6 111.91(14)
N1 C4 H4 108.1
C5 C4 H4 108.1
C6 C4 H4 108.1
C4 C5 H5A 109.5
C4 C5 H5B 109.5
H5A C5 H5B 109.5
C4 C5 H5C 109.5
H5A C5 H5C 109.5
H5B C5 H5C 109.5
C4 C6 H6A 109.5
C4 C6 H6B 109.5
H6A C6 H6B 109.5
C4 C6 H6C 109.5
H6A C6 H6C 109.5
H6B C6 H6C 109.5
N2 C7 C9 109.82(11)
N2 C7 C8 110.27(11)
C9 C7 C8 111.76(11)
N2 C7 H7 108.3
C9 C7 H7 108.3
C8 C7 H7 108.3
C7 C8 H8A 109.5
C7 C8 H8B 109.5
H8A C8 H8B 109.5
C7 C8 H8C 109.5
H8A C8 H8C 109.5
H8B C8 H8C 109.5
C7 C9 H9A 109.5
C7 C9 H9B 109.5
H9A C9 H9B 109.5
C7 C9 H9C 109.5
H9A C9 H9C 109.5
H9B C9 H9C 109.5
C1 B1 H11 106.8
C1 B1 H12 109.7
H11 B1 H12 109.5
C1 B1 H13 107.3
H11 B1 H13 109.1
H12 B1 H13 114.1

loop_
_geom_bond_atom_site_label_1
_geom_bond_atom_site_label_2
_geom_bond_distance
N1 C1 1.3489(16)
N1 C2 1.3775(17)
N1 C4 1.4723(16)
N2 C1 1.3518(16)
N2 C3 1.3768(17)
N2 C7 1.4743(16)
C1 B1 1.6020(19)
C2 C3 1.3378(19)
C2 H2 0.9300
C3 H3 0.9300
C4 C5 1.504(2)
C4 C6 1.506(2)
C4 H4 0.9800
C5 H5A 0.9600
C5 H5B 0.9600
C5 H5C 0.9600
C6 H6A 0.9600
C6 H6B 0.9600
C6 H6C 0.9600
C7 C9 1.514(2)
C7 C8 1.516(2)
C7 H7 0.9800
C8 H8A 0.9600
C8 H8B 0.9600
C8 H8C 0.9600
C9 H9A 0.9600
C9 H9B 0.9600
C9 H9C 0.9600
B1 H11 1.0603
B1 H12 1.1595
B1 H13 1.1231
